data_4001712
loop_
_publ_author_name
'Fukuda, Koichiro'
'Asaka, Toru'
'Oyabu, Masayuki'
'Urushihara, Daisuke'
'Berghout, Abid'
'B\'echade, Emilie'
'Masson, Olivier'
'Julien, Isabelle'
'Thomas, Philippe'

_publ_section_title
;
 Crystal Structure and Oxide-Ion Conductivity alongc-Axis of Apatite-Type
 Lanthanum Silicate with Excess Oxide Ions
;
_journal_issue 23
_journal_name_full 'Chemistry of Materials'
_journal_page_first 4623
_journal_paper_doi 10.1021/cm3034643
_journal_volume 24
_journal_year 2012
_chemical_formula_moiety 'La9.50 O26.26 Si6'
_chemical_formula_sum 'La9.5 O26.26 Si6'
_chemical_formula_weight 1908.87
_chemical_name_systematic ' ?'
_space_group_IT_number 176
_symmetry_cell_setting hexagonal
_symmetry_Int_Tables_number 176
_symmetry_space_group_name_Hall '-P 6c'
_symmetry_space_group_name_H-M 'P 63/m'
_cell_angle_alpha 90
_cell_angle_beta 90
_cell_angle_gamma 120
_cell_formula_units_Z 1
_cell_length_a 9.7136(1)
_cell_length_b 9.7136(1)
_cell_length_c 7.1814(1)
_cell_measurement_temperature 293
_cell_volume 586.814(12)
_diffrn_ambient_temperature 293
_diffrn_measured_fraction_theta_full 0.99
_diffrn_measured_fraction_theta_max 0.99
_diffrn_measurement_device_type 'Bruker APEXII CCD'
_diffrn_measurement_method '\f and \w'
_diffrn_radiation_source 'X-ray tube'
_diffrn_radiation_type 'Mo K\a'
_diffrn_radiation_wavelength 0.71073
_diffrn_reflns_av_R_equivalents 0.0357
_diffrn_reflns_av_sigmaI/netI 0.0299
_diffrn_reflns_limit_h_max 19
_diffrn_reflns_limit_h_min -19
_diffrn_reflns_limit_k_max 13
_diffrn_reflns_limit_k_min -18
_diffrn_reflns_limit_l_max 14
_diffrn_reflns_limit_l_min -5
_diffrn_reflns_number 10770
_diffrn_reflns_theta_full 47.75
_diffrn_reflns_theta_max 47.75
_diffrn_reflns_theta_min 2.42
_exptl_absorpt_coefficient_mu 17.306
_exptl_absorpt_correction_T_max 0.844
_exptl_absorpt_correction_T_min 0.607
_exptl_absorpt_correction_type multi-scan
_exptl_absorpt_process_details '(SADABS; Sheldrick, 1996)'
_exptl_crystal_colour colourless
_exptl_crystal_density_diffrn 5.402
_exptl_crystal_description prism
_exptl_crystal_F_000 836
_exptl_crystal_size_max 0.02
_exptl_crystal_size_mid 0.015
_exptl_crystal_size_min 0.010
_refine_diff_density_max 1.13
_refine_diff_density_min -1.33
_refine_ls_extinction_method none
_refine_ls_goodness_of_fit_gt 1.09
_refine_ls_goodness_of_fit_ref 1.02
_refine_ls_number_constraints 1
_refine_ls_number_parameters 80
_refine_ls_number_reflns 1943
_refine_ls_number_restraints 0
_refine_ls_R_factor_all 0.0412
_refine_ls_R_factor_gt 0.0204
_refine_ls_shift/su_max 0.0482
_refine_ls_shift/su_mean 0.0036
_refine_ls_structure_factor_coef F
_refine_ls_weighting_details w=1/(\s^2^(F)+0.0001F^2^)
_refine_ls_weighting_scheme sigma
_refine_ls_wR_factor_gt 0.0202
_refine_ls_wR_factor_ref 0.0226
_reflns_number_gt 1373
_reflns_number_total 1943
_reflns_threshold_expression I>3\s(I)
_cod_data_source_file cm3034643_si_003.cif
_cod_data_source_block I
_cod_original_cell_volume 586.81(1)
_cod_original_formula_sum 'La9.50 O26.26 Si6'
_cod_database_code 4001712
_atom_site_anharm_details
;
The atomic anharmonic pdf is approximated by a Gram-Charlier expansion
about the harmonic pdf, according to the expression :

      P(u) = (1 + Cijk*Hijk/3! + Dijkl*Hijkl/4!)*P(0)

The coefficients Cijk and Dijkl are refined in the least squares procedure.
The reported coefficients Cijk are multiplied by 1000 and Dijkl by 10000.
;

loop_
_symmetry_equiv_pos_site_id
_symmetry_equiv_pos_as_xyz
1 x,y,z
2 -y,x-y,z
3 -x+y,-x,z
4 -x,-y,z+1/2
5 y,-x+y,z+1/2
6 x-y,x,z+1/2
7 -x,-y,-z
8 y,-x+y,-z
9 x-y,x,-z
10 x,y,-z+1/2
11 -y,x-y,-z+1/2
12 -x+y,-x,-z+1/2

loop_
_atom_site_label
_atom_site_type_symbol
_atom_site_fract_x
_atom_site_fract_y
_atom_site_fract_z
_atom_site_adp_type
_atom_site_U_iso_or_equiv
_atom_site_symmetry_multiplicity
_atom_site_occupancy
_atom_site_calc_flag
La1 La 0.333333 0.666667 -0.00089(7) Uani 0.01486(16) 4 0.8761(19) d
La2 La 0.22744(4) 0.23996(4) 0.25 Uani 0.01062(13) 6 1 d
Si Si 0.40250(8) 0.02999(8) 0.25 Uani 0.0074(2) 6 1 d
O1 O 0.5950(2) 0.1225(2) 0.25 Uani 0.0153(7) 6 1 d
O2 O 0.1611(2) 0.4863(3) 0.25 Uani 0.0191(7) 6 1 d
O3a O 0.305(3) 0.059(3) 0.091(2) Uani 0.009(4) 12 0.20(4) d
O3b O 0.3545(13) 0.0966(9) 0.0659(6) Uani 0.0153(17) 12 0.80(4) d
O4a O 0 0 0.25 Uani 0.031(3) 2 0.75(3) d
O4b O 0 0 0.121(8) Uiso 0.052(11) 4 0.125(14) d
O5 O 0.270(19) 0.08(2) 0.25 Uiso 0.10(4) 6 0.0428(19) d

loop_
_atom_site_aniso_label
_atom_site_aniso_type_symbol
_atom_site_aniso_U_11
_atom_site_aniso_U_22
_atom_site_aniso_U_33
_atom_site_aniso_U_12
_atom_site_aniso_U_13
_atom_site_aniso_U_23
La1 La 0.00972(18) 0.00972(18) 0.0251(3) 0.00486(9) 0 0
La2 La 0.01199(17) 0.01172(17) 0.01039(17) 0.00761(12) 0 0
Si Si 0.0089(3) 0.0069(2) 0.0063(2) 0.0038(2) 0 0
O1 O 0.0106(8) 0.0153(8) 0.0221(10) 0.0081(7) 0 0
O2 O 0.0090(7) 0.0239(10) 0.0167(9) 0.0025(7) 0 0
O3a O 0.010(6) 0.009(5) 0.009(3) 0.006(5) -0.001(3) -0.002(3)
O3b O 0.024(3) 0.0163(16) 0.0078(9) 0.012(2) -0.0052(12) -0.0010(9)
O4a O 0.0076(14) 0.0076(14) 0.078(8) 0.0038(7) 0 0

loop_
_atom_type_symbol
_atom_type_scat_dispersion_real
_atom_type_scat_dispersion_imag
_atom_type_scat_source
_atom_type_scat_Cromer_Mann_a1
_atom_type_scat_Cromer_Mann_b1
_atom_type_scat_Cromer_Mann_a2
_atom_type_scat_Cromer_Mann_b2
_atom_type_scat_Cromer_Mann_a3
_atom_type_scat_Cromer_Mann_b3
_atom_type_scat_Cromer_Mann_a4
_atom_type_scat_Cromer_Mann_b4
_atom_type_scat_Cromer_Mann_c
La -0.2871 2.4523 'International Tables Vol C tables 4.2.6.8 and 6.1.1.4' 20.577999 2.94817 19.599001 0.244475 11.3727 18.7726 3.28719 133.123993 2.14678
O 0.0106 0.0060 'International Tables Vol C tables 4.2.6.8 and 6.1.1.4' 3.0485 13.2771 2.2868 5.7011 1.5463 0.3239 0.867 32.908901 0.2508
Si 0.0817 0.0704 'International Tables Vol C tables 4.2.6.8 and 6.1.1.4' 6.2915 2.4386 3.0353 32.333698 1.9891 0.6785 1.541 81.693703 1.1407

loop_
_geom_angle_atom_site_label_1
_geom_angle_atom_site_label_2
_geom_angle_atom_site_label_3
_geom_angle_site_symmetry_1
_geom_angle_site_symmetry_3
_geom_angle
O1 La1 O1 4_664 5_564 75.89(6)
O1 La1 O1 4_664 6_554 75.89(7)
O1 La1 O2 4_664 . 153.50(9)
O1 La1 O2 4_664 2_665 125.43(7)
O1 La1 O2 4_664 3_565 93.21(6)
O1 La1 O3a 4_664 7_665 56.6(5)
O1 La1 O3a 4_664 8_565 65.1(4)
O1 La1 O3a 4_664 9_555 123.5(3)
O1 La1 O3b 4_664 7_665 57.9(2)
O1 La1 O3b 4_664 8_565 66.32(17)
O1 La1 O3b 4_664 9_555 125.28(11)
O1 La1 O5 4_664 4_664 51(3)
O1 La1 O5 4_664 5_564 49(2)
O1 La1 O5 4_664 6_554 107.3(13)
O1 La1 O1 5_564 6_554 75.89(8)
O1 La1 O2 5_564 . 93.21(5)
O1 La1 O2 5_564 2_665 153.50(11)
O1 La1 O2 5_564 3_565 125.43(11)
O1 La1 O3a 5_564 7_665 123.5(3)
O1 La1 O3a 5_564 8_565 56.6(5)
O1 La1 O3a 5_564 9_555 65.1(6)
O1 La1 O3b 5_564 7_665 125.28(11)
O1 La1 O3b 5_564 8_565 57.9(2)
O1 La1 O3b 5_564 9_555 66.3(3)
O1 La1 O5 5_564 4_664 107.3(10)
O1 La1 O5 5_564 5_564 51(3)
O1 La1 O5 5_564 6_554 49(4)
O1 La1 O2 6_554 . 125.43(8)
O1 La1 O2 6_554 2_665 93.21(9)
O1 La1 O2 6_554 3_565 153.50(8)
O1 La1 O3a 6_554 7_665 65.1(5)
O1 La1 O3a 6_554 8_565 123.5(4)
O1 La1 O3a 6_554 9_555 56.6(5)
O1 La1 O3b 6_554 7_665 66.32(19)
O1 La1 O3b 6_554 8_565 125.28(12)
O1 La1 O3b 6_554 9_555 57.9(2)
O1 La1 O5 6_554 4_664 49(3)
O1 La1 O5 6_554 5_564 107(2)
O1 La1 O5 6_554 6_554 51(3)
O2 La1 O2 . 2_665 73.30(6)
O2 La1 O2 . 3_565 73.30(7)
O2 La1 O3a . 7_665 142.6(4)
O2 La1 O3a . 8_565 88.7(4)
O2 La1 O3a . 9_555 70.2(4)
O2 La1 O3b . 7_665 140.88(13)
O2 La1 O3b . 8_565 87.36(17)
O2 La1 O3b . 9_555 68.62(17)
O2 La1 O5 . 4_664 154(2)
O2 La1 O5 . 5_564 105.1(19)
O2 La1 O5 . 6_554 81.7(16)
O2 La1 O2 2_665 3_565 73.30(11)
O2 La1 O3a 2_665 7_665 70.2(4)
O2 La1 O3a 2_665 8_565 142.6(4)
O2 La1 O3a 2_665 9_555 88.7(6)
O2 La1 O3b 2_665 7_665 68.62(17)
O2 La1 O3b 2_665 8_565 140.88(15)
O2 La1 O3b 2_665 9_555 87.4(2)
O2 La1 O5 2_665 4_664 81.7(19)
O2 La1 O5 2_665 5_564 154(3)
O2 La1 O5 2_665 6_554 105(3)
O2 La1 O3a 3_565 7_665 88.7(5)
O2 La1 O3a 3_565 8_565 70.2(5)
O2 La1 O3a 3_565 9_555 142.6(3)
O2 La1 O3b 3_565 7_665 87.36(18)
O2 La1 O3b 3_565 8_565 68.62(19)
O2 La1 O3b 3_565 9_555 140.88(12)
O2 La1 O5 3_565 4_664 105(2)
O2 La1 O5 3_565 5_564 82(3)
O2 La1 O5 3_565 6_554 154(2)
O3a La1 O3a 7_665 8_565 116.1(8)
O3a La1 O3a 7_665 9_555 116.1(9)
O3a La1 O3b 7_665 7_665 1.8(3)
O3a La1 O3b 7_665 8_565 116.7(7)
O3a La1 O3b 7_665 9_555 116.7(7)
O3a La1 O5 7_665 4_664 17.6(15)
O3a La1 O5 7_665 5_564 104(2)
O3a La1 O5 7_665 6_554 115(3)
O3a La1 O3a 8_565 9_555 116.1(9)
O3a La1 O3b 8_565 7_665 116.7(6)
O3a La1 O3b 8_565 8_565 1.8(4)
O3a La1 O3b 8_565 9_555 116.7(6)
O3a La1 O5 8_565 4_664 115(3)
O3a La1 O5 8_565 5_564 17.6(17)
O3a La1 O5 8_565 6_554 104(4)
O3a La1 O3b 9_555 7_665 116.7(7)
O3a La1 O3b 9_555 8_565 116.7(8)
O3a La1 O3b 9_555 9_555 1.8(3)
O3a La1 O5 9_555 4_664 104(3)
O3a La1 O5 9_555 5_564 115(3)
O3a La1 O5 9_555 6_554 18(2)
O3b La1 O3b 7_665 8_565 117.2(3)
O3b La1 O3b 7_665 9_555 117.2(4)
O3b La1 O5 7_665 4_664 19.4(13)
O3b La1 O5 7_665 5_564 105(2)
O3b La1 O5 7_665 6_554 116(3)
O3b La1 O3b 8_565 9_555 117.2(4)
O3b La1 O5 8_565 4_664 116(3)
O3b La1 O5 8_565 5_564 19.4(17)
O3b La1 O5 8_565 6_554 105(4)
O3b La1 O5 9_555 4_664 105(3)
O3b La1 O5 9_555 5_564 116(3)
O3b La1 O5 9_555 6_554 19(2)
O5 La1 O5 4_664 5_564 100(4)
O5 La1 O5 4_664 6_554 100(4)
O5 La1 O5 5_564 6_554 100(5)
O1 La2 O2 3_665 . 98.31(8)
O1 La2 O2 3_665 2_665 46.34(9)
O1 La2 O3a 3_665 . 77.9(5)
O1 La2 O3a 3_665 2_555 139.9(6)
O1 La2 O3a 3_665 6_555 85.7(8)
O1 La2 O3a 3_665 9_555 85.7(8)
O1 La2 O3a 3_665 10_555 77.9(5)
O1 La2 O3a 3_665 11_555 139.9(6)
O1 La2 O3b 3_665 . 68.81(19)
O1 La2 O3b 3_665 2_555 138.53(18)
O1 La2 O3b 3_665 6_555 82.8(3)
O1 La2 O3b 3_665 9_555 82.8(3)
O1 La2 O3b 3_665 10_555 68.81(19)
O1 La2 O3b 3_665 11_555 138.53(18)
O1 La2 O4a 3_665 . 150.64(7)
O1 La2 O4b 3_665 . 143.8(7)
O1 La2 O4b 3_665 4_555 124.5(5)
O1 La2 O4b 3_665 7_555 124.5(5)
O1 La2 O4b 3_665 10_555 143.8(7)
O1 La2 O5 3_665 . 82(4)
O1 La2 O5 3_665 2_555 155(5)
O1 La2 O5 3_665 6_554 94(4)
O1 La2 O5 3_665 6_555 94(4)
O2 La2 O2 . 2_665 51.97(7)
O2 La2 O3a . . 152.4(5)
O2 La2 O3a . 2_555 51.1(7)
O2 La2 O3a . 6_555 78.6(9)
O2 La2 O3a . 9_555 78.6(9)
O2 La2 O3a . 10_555 152.4(5)
O2 La2 O3a . 11_555 51.1(7)
O2 La2 O3b . . 146.05(14)
O2 La2 O3b . 2_555 49.7(2)
O2 La2 O3b . 6_555 68.9(4)
O2 La2 O3b . 9_555 68.9(4)
O2 La2 O3b . 10_555 146.05(14)
O2 La2 O3b . 11_555 49.7(2)
O2 La2 O4a . . 111.05(4)
O2 La2 O4b . . 109.42(19)
O2 La2 O4b . 4_555 103.48(18)
O2 La2 O4b . 7_555 103.48(18)
O2 La2 O4b . 10_555 109.42(19)
O2 La2 O5 . . 180(5)
O2 La2 O5 . 2_555 56(5)
O2 La2 O5 . 6_554 82(4)
O2 La2 O5 . 6_555 82(4)
O2 La2 O3a 2_665 . 118.7(5)
O2 La2 O3a 2_665 2_555 98.6(7)
O2 La2 O3a 2_665 6_555 78.2(6)
O2 La2 O3a 2_665 9_555 78.2(6)
O2 La2 O3a 2_665 10_555 118.7(5)
O2 La2 O3a 2_665 11_555 98.6(7)
O2 La2 O3b 2_665 . 108.59(17)
O2 La2 O3b 2_665 2_555 97.1(2)
O2 La2 O3b 2_665 6_555 68.7(2)
O2 La2 O3b 2_665 9_555 68.7(2)
O2 La2 O3b 2_665 10_555 108.59(17)
O2 La2 O3b 2_665 11_555 97.1(2)
O2 La2 O4a 2_665 . 163.02(6)
O2 La2 O4b 2_665 . 152.3(10)
O2 La2 O4b 2_665 4_555 128.4(6)
O2 La2 O4b 2_665 7_555 128.4(6)
O2 La2 O4b 2_665 10_555 152.3(10)
O2 La2 O5 2_665 . 128(4)
O2 La2 O5 2_665 2_555 108(5)
O2 La2 O5 2_665 6_554 87(2)
O2 La2 O5 2_665 6_555 87(2)
O3a La2 O3a . 2_555 116.2(9)
O3a La2 O3a . 6_555 127.6(11)
O3a La2 O3a . 9_555 73.9(11)
O3a La2 O3a . 10_555 54.2(7)
O3a La2 O3a . 11_555 141.7(8)
O3a La2 O3b . . 10.2(5)
O3a La2 O3b . 2_555 117.1(6)
O3a La2 O3b . 6_555 136.2(7)
O3a La2 O3b . 9_555 83.5(6)
O3a La2 O3b . 10_555 58.2(6)
O3a La2 O3b . 11_555 143.1(6)
O3a La2 O4a . . 76.1(5)
O3a La2 O4b . . 66.7(7)
O3a La2 O4b . 4_555 101.0(5)
O3a La2 O4b . 7_555 59.8(6)
O3a La2 O4b . 10_555 87.1(8)
O3a La2 O5 . . 27.6(10)
O3a La2 O5 . 2_555 124(4)
O3a La2 O5 . 6_554 71(4)
O3a La2 O5 . 6_555 125(4)
O3a La2 O3a 2_555 6_555 108.3(11)
O3a La2 O3a 2_555 9_555 65.2(11)
O3a La2 O3a 2_555 10_555 141.7(8)
O3a La2 O3a 2_555 11_555 44.2(6)
O3a La2 O3b 2_555 . 119.9(6)
O3a La2 O3b 2_555 2_555 1.5(7)
O3a La2 O3b 2_555 6_555 103.9(7)
O3a La2 O3b 2_555 9_555 63.3(5)
O3a La2 O3b 2_555 10_555 151.2(6)
O3a La2 O3b 2_555 11_555 44.4(4)
O3a La2 O4a 2_555 . 65.8(6)
O3a La2 O4b 2_555 . 58.5(8)
O3a La2 O4b 2_555 4_555 91.2(5)
O3a La2 O4b 2_555 7_555 56.4(6)
O3a La2 O4b 2_555 10_555 76.3(9)
O3a La2 O5 2_555 . 129(4)
O3a La2 O5 2_555 2_555 24(2)
O3a La2 O5 2_555 6_554 60(5)
O3a La2 O5 2_555 6_555 104(5)
O3a La2 O3a 6_555 9_555 154.1(10)
O3a La2 O3a 6_555 10_555 73.9(11)
O3a La2 O3a 6_555 11_555 65.2(11)
O3a La2 O3b 6_555 . 128.9(11)
O3a La2 O3b 6_555 2_555 108.0(11)
O3a La2 O3b 6_555 6_555 10.8(8)
O3a La2 O3b 6_555 9_555 143.3(8)
O3a La2 O3b 6_555 10_555 69.5(10)
O3a La2 O3b 6_555 11_555 64.7(10)
O3a La2 O4a 6_555 . 99.7(6)
O3a La2 O4b 6_555 . 121.6(14)
O3a La2 O4b 6_555 4_555 50.8(8)
O3a La2 O4b 6_555 7_555 148.3(9)
O3a La2 O4b 6_555 10_555 77.8(14)
O3a La2 O5 6_555 . 101.4(11)
O3a La2 O5 6_555 2_555 88.7(15)
O3a La2 O5 6_555 6_554 160(4)
O3a La2 O5 6_555 6_555 10(3)
O3a La2 O3a 9_555 10_555 127.6(11)
O3a La2 O3a 9_555 11_555 108.3(11)
O3a La2 O3b 9_555 . 69.5(10)
O3a La2 O3b 9_555 2_555 64.7(10)
O3a La2 O3b 9_555 6_555 143.3(8)
O3a La2 O3b 9_555 9_555 10.8(8)
O3a La2 O3b 9_555 10_555 128.9(11)
O3a La2 O3b 9_555 11_555 108.0(11)
O3a La2 O4a 9_555 . 99.7(6)
O3a La2 O4b 9_555 . 77.8(14)
O3a La2 O4b 9_555 4_555 148.3(9)
O3a La2 O4b 9_555 7_555 50.8(8)
O3a La2 O4b 9_555 10_555 121.6(14)
O3a La2 O5 9_555 . 101.4(11)
O3a La2 O5 9_555 2_555 88.7(15)
O3a La2 O5 9_555 6_554 10(3)
O3a La2 O5 9_555 6_555 160(4)
O3a La2 O3a 10_555 11_555 116.2(9)
O3a La2 O3b 10_555 . 58.2(6)
O3a La2 O3b 10_555 2_555 143.1(6)
O3a La2 O3b 10_555 6_555 83.5(6)
O3a La2 O3b 10_555 9_555 136.2(7)
O3a La2 O3b 10_555 10_555 10.2(5)
O3a La2 O3b 10_555 11_555 117.1(6)
O3a La2 O4a 10_555 . 76.1(5)
O3a La2 O4b 10_555 . 87.1(8)
O3a La2 O4b 10_555 4_555 59.8(6)
O3a La2 O4b 10_555 7_555 101.0(5)
O3a La2 O4b 10_555 10_555 66.7(7)
O3a La2 O5 10_555 . 27.6(10)
O3a La2 O5 10_555 2_555 124(4)
O3a La2 O5 10_555 6_554 125(4)
O3a La2 O5 10_555 6_555 71(4)
O3a La2 O3b 11_555 . 151.2(6)
O3a La2 O3b 11_555 2_555 44.4(4)
O3a La2 O3b 11_555 6_555 63.3(5)
O3a La2 O3b 11_555 9_555 103.9(7)
O3a La2 O3b 11_555 10_555 119.9(6)
O3a La2 O3b 11_555 11_555 1.5(7)
O3a La2 O4a 11_555 . 65.8(6)
O3a La2 O4b 11_555 . 76.3(9)
O3a La2 O4b 11_555 4_555 56.4(6)
O3a La2 O4b 11_555 7_555 91.2(5)
O3a La2 O4b 11_555 10_555 58.5(8)
O3a La2 O5 11_555 . 129(4)
O3a La2 O5 11_555 2_555 24(2)
O3a La2 O5 11_555 6_554 104(5)
O3a La2 O5 11_555 6_555 60(5)
O3b La2 O3b . 2_555 120.5(3)
O3b La2 O3b . 6_555 135.6(4)
O3b La2 O3b . 9_555 78.2(4)
O3b La2 O3b . 10_555 60.3(2)
O3b La2 O3b . 11_555 152.6(3)
O3b La2 O4a . . 85.98(17)
O3b La2 O4b . . 75.2(6)
O3b La2 O4b . 4_555 109.7(3)
O3b La2 O4b . 7_555 64.7(3)
O3b La2 O4b . 10_555 97.2(7)
O3b La2 O5 . . 34(2)
O3b La2 O5 . 2_555 131(4)
O3b La2 O5 . 6_554 68(4)
O3b La2 O5 . 6_555 129(4)
O3b La2 O3b 2_555 6_555 103.4(4)
O3b La2 O3b 2_555 9_555 62.6(4)
O3b La2 O3b 2_555 10_555 152.6(3)
O3b La2 O3b 2_555 11_555 44.41(14)
O3b La2 O4a 2_555 . 67.3(2)
O3b La2 O4b 2_555 . 60.0(4)
O3b La2 O4b 2_555 4_555 92.1(4)
O3b La2 O4b 2_555 7_555 57.4(2)
O3b La2 O4b 2_555 10_555 77.6(7)
O3b La2 O5 2_555 . 130(4)
O3b La2 O5 2_555 2_555 25(2)
O3b La2 O5 2_555 6_554 60(5)
O3b La2 O5 2_555 6_555 104(5)
O3b La2 O3b 6_555 9_555 132.5(4)
O3b La2 O3b 6_555 10_555 78.2(4)
O3b La2 O3b 6_555 11_555 62.6(4)
O3b La2 O4a 6_555 . 107.3(2)
O3b La2 O4b 6_555 . 128.4(12)
O3b La2 O4b 6_555 4_555 59.8(6)
O3b La2 O4b 6_555 7_555 152.8(6)
O3b La2 O4b 6_555 10_555 85.9(13)
O3b La2 O5 6_555 . 111.2(9)
O3b La2 O5 6_555 2_555 87(2)
O3b La2 O5 6_555 6_554 150(3)
O3b La2 O5 6_555 6_555 19(2)
O3b La2 O3b 9_555 10_555 135.6(4)
O3b La2 O3b 9_555 11_555 103.4(4)
O3b La2 O4a 9_555 . 107.3(2)
O3b La2 O4b 9_555 . 85.9(13)
O3b La2 O4b 9_555 4_555 152.8(6)
O3b La2 O4b 9_555 7_555 59.8(6)
O3b La2 O4b 9_555 10_555 128.4(12)
O3b La2 O5 9_555 . 111.2(9)
O3b La2 O5 9_555 2_555 87(2)
O3b La2 O5 9_555 6_554 19(2)
O3b La2 O5 9_555 6_555 150(3)
O3b La2 O3b 10_555 11_555 120.5(3)
O3b La2 O4a 10_555 . 85.98(17)
O3b La2 O4b 10_555 . 97.2(7)
O3b La2 O4b 10_555 4_555 64.7(3)
O3b La2 O4b 10_555 7_555 109.7(3)
O3b La2 O4b 10_555 10_555 75.2(6)
O3b La2 O5 10_555 . 34(2)
O3b La2 O5 10_555 2_555 131(4)
O3b La2 O5 10_555 6_554 129(4)
O3b La2 O5 10_555 6_555 68(4)
O3b La2 O4a 11_555 . 67.3(2)
O3b La2 O4b 11_555 . 77.6(7)
O3b La2 O4b 11_555 4_555 57.4(2)
O3b La2 O4b 11_555 7_555 92.1(4)
O3b La2 O4b 11_555 10_555 60.0(4)
O3b La2 O5 11_555 . 130(4)
O3b La2 O5 11_555 2_555 25(2)
O3b La2 O5 11_555 6_554 104(5)
O3b La2 O5 11_555 6_555 60(5)
O4a La2 O4b . . 22.2(13)
O4a La2 O4b . 4_555 49.5(6)
O4a La2 O4b . 7_555 49.5(6)
O4a La2 O4b . 10_555 22.2(13)
O4a La2 O5 . . 69(4)
O4a La2 O5 . 2_555 55(5)
O4a La2 O5 . 6_554 90(3)
O4a La2 O5 . 6_555 90(3)
O4b La2 O4b . 4_555 71.7(14)
O4b La2 O4b . 7_555 27.3(14)
O4b La2 O4b . 10_555 44.4(18)
O4b La2 O5 . . 70(4)
O4b La2 O5 . 2_555 58(5)
O4b La2 O5 . 6_554 68(3)
O4b La2 O5 . 6_555 112(3)
O4b La2 O4b 4_555 7_555 99.1(9)
O4b La2 O4b 4_555 10_555 27.3(14)
O4b La2 O5 4_555 . 76(3)
O4b La2 O5 4_555 2_555 68(3)
O4b La2 O5 4_555 6_554 139(3)
O4b La2 O5 4_555 6_555 41(2)
O4b La2 O4b 7_555 10_555 71.7(14)
O4b La2 O5 7_555 . 76(3)
O4b La2 O5 7_555 2_555 68(3)
O4b La2 O5 7_555 6_554 41(2)
O4b La2 O5 7_555 6_555 139(3)
O4b La2 O5 10_555 . 70(4)
O4b La2 O5 10_555 2_555 58(5)
O4b La2 O5 10_555 6_554 112(3)
O4b La2 O5 10_555 6_555 68(3)
O5 La2 O5 . 2_555 123(7)
O5 La2 O5 . 6_554 98(4)
O5 La2 O5 . 6_555 98(4)
O5 La2 O5 2_555 6_554 83(4)
O5 La2 O5 2_555 6_555 83(4)
O5 La2 O5 6_554 6_555 163(6)
O1 Si O2 . 3_555 112.45(17)
O1 Si O3a . . 121.6(8)
O1 Si O3a . 10_555 121.6(8)
O1 Si O3b . . 105.0(4)
O1 Si O3b . 10_555 105.0(4)
O1 Si O5 . . 137(6)
O2 Si O3a 3_555 . 103.0(9)
O2 Si O3a 3_555 10_555 103.0(9)
O2 Si O3b 3_555 . 113.1(3)
O2 Si O3b 3_555 10_555 113.1(3)
O2 Si O5 3_555 . 111(6)
O3a Si O3a . 10_555 91.4(15)
O3a Si O3b . . 16.7(9)
O3a Si O3b . 10_555 101.4(11)
O3a Si O5 . . 45.8(11)
O3a Si O3b 10_555 . 101.4(11)
O3a Si O3b 10_555 10_555 16.7(9)
O3a Si O5 10_555 . 45.8(11)
O3b Si O3b . 10_555 107.5(5)
O3b Si O5 . . 56.4(15)
O3b Si O5 10_555 . 56.4(15)

loop_
_geom_bond_atom_site_label_1
_geom_bond_atom_site_label_2
_geom_bond_site_symmetry_2
_geom_bond_distance
La1 O1 4_664 2.5404(16)
La1 O1 5_564 2.5404(14)
La1 O1 6_554 2.540(3)
La1 O2 . 2.4867(13)
La1 O2 2_665 2.487(2)
La1 O2 3_565 2.487(2)
La1 O3a 7_665 3.24(2)
La1 O3a 8_565 3.24(4)
La1 O3a 9_555 3.24(3)
La1 O3b 7_665 2.780(9)
La1 O3b 8_565 2.780(13)
La1 O3b 9_555 2.780(13)
La2 O1 3_665 2.528(3)
La2 O2 . 2.771(3)
La2 O3a . 2.51(3)
La2 O3a 6_555 2.512(19)
La2 O3a 9_555 2.512(19)
La2 O3a 10_555 2.51(3)
La2 O3b . 2.632(12)
La2 O3b 2_555 3.498(11)
La2 O3b 6_555 2.479(7)
La2 O3b 9_555 2.479(7)
La2 O3b 10_555 2.632(12)
La2 O4a . 2.2725(2)
La2 O4b . 2.45(2)
La2 O4b 10_555 2.45(2)
La2 O5 . 1.8(2)
Si O1 . 1.620(2)
Si O2 3_555 1.617(2)
Si O3a . 1.60(3)
Si O3a 10_555 1.60(3)
Si O3b . 1.639(8)
Si O3b 10_555 1.639(8)
Si O5 . 1.6(2)

loop_
_atom_site_anharm_gc_c_label
_atom_site_anharm_gc_c_111
_atom_site_anharm_gc_c_112
_atom_site_anharm_gc_c_113
_atom_site_anharm_gc_c_122
_atom_site_anharm_gc_c_123
_atom_site_anharm_gc_c_133
_atom_site_anharm_gc_c_222
_atom_site_anharm_gc_c_223
_atom_site_anharm_gc_c_233
_atom_site_anharm_gc_c_333
La1 -0.00014(3) -0.00018(4) 0.00034(4) -0.00004(4) 0.00017(2) 0.0 0.00014(3) 0.00034(4) 0.0 0.0002(2)
La2 -0.00039(6) -0.00039(4) 0.0 -0.00050(4) 0.0 -0.00049(4) -0.00066(6) 0.0 -0.00061(4) 0.0

loop_
_atom_site_anharm_gc_d_label
_atom_site_anharm_gc_d_1111
_atom_site_anharm_gc_d_1112
_atom_site_anharm_gc_d_1113
_atom_site_anharm_gc_d_1122
_atom_site_anharm_gc_d_1123
_atom_site_anharm_gc_d_1133
_atom_site_anharm_gc_d_1222
_atom_site_anharm_gc_d_1223
_atom_site_anharm_gc_d_1233
_atom_site_anharm_gc_d_1333
_atom_site_anharm_gc_d_2222
_atom_site_anharm_gc_d_2223
_atom_site_anharm_gc_d_2233
_atom_site_anharm_gc_d_2333
_atom_site_anharm_gc_d_3333
La1 0.00023(4) 0.00012(2) -0.00003(2) 0.00012(2) -0.00000(2) 0.00006(3) 0.00012(2) -0.00002(2) 0.00003(2) 0.0 0.00023(4) -0.00003(2) 0.00006(3) 0.0 0.0015(2)
La2 0.00022(4) 0.00013(3) 0.0 0.00011(3) 0.0 0.00006(2) 0.00011(3) 0.0 0.00006(2) 0.0 0.00023(4) 0.0 0.00008(2) 0.0 0.00035(8)
